data_7133029
loop_
_publ_author_name
'Chen, Wenhao'
'Hu, Haisheng'
'Feng, Jie'
'Zhu, Lei'
'Wu, Di'

_publ_section_title
;
 Synthetic, structural and reactivity studies of a boryl-ethynyl Silylene.
;
_journal_issue 45
_journal_name_full 'Chemical communications (Cambridge, England)'
_journal_page_first 5828
_journal_page_last 5831
_journal_paper_doi 10.1039/d4cc00922c
_journal_volume 60
_journal_year 2024
_chemical_formula_moiety 'C86 H118 B2 N8 O2 Si2'
_chemical_formula_sum 'C86 H118 B2 N8 O2 Si2'
_chemical_formula_weight 1373.68
_space_group_crystal_system monoclinic
_space_group_IT_number 14
_space_group_name_Hall '-P 2yn'
_space_group_name_H-M_alt 'P 1 21/n 1'
_atom_sites_solution_hydrogens geom
_atom_sites_solution_primary dual
_audit_creation_date 2024-04-02
_audit_creation_method
;
Olex2 1.5
(compiled 2022.04.07 svn.rca3783a0 for OlexSys, GUI svn.r6498)
;
_audit_update_record
;
2024-05-02 deposited with the CCDC.	2024-05-07 downloaded from the CCDC.
;
_cell_angle_alpha 90
_cell_angle_beta 100.0350(10)
_cell_angle_gamma 90
_cell_formula_units_Z 2
_cell_length_a 13.5861(4)
_cell_length_b 20.8352(5)
_cell_length_c 14.9701(5)
_cell_measurement_reflns_used 9875
_cell_measurement_temperature 170.0
_cell_measurement_theta_max 26.87
_cell_measurement_theta_min 2.43
_cell_volume 4172.7(2)
_computing_cell_refinement 'SAINT V8.40B (Bruker Nano, Inc., 2019)'
_computing_data_collection 'Bruker Instrument Service vV6.2.14'
_computing_data_reduction 'SAINT V8.40B (Bruker Nano, Inc., 2019)'
_computing_molecular_graphics 'Olex2 1.5 (Dolomanov et al., 2009)'
_computing_publication_material 'Olex2 1.5 (Dolomanov et al., 2009)'
_computing_structure_refinement 'SHELXL 2019/2 (Sheldrick, 2015)'
_computing_structure_solution 'SHELXT 2018/2 (Sheldrick, 2018)'
_diffrn_ambient_temperature 170.0
_diffrn_measured_fraction_theta_full 1.000
_diffrn_measured_fraction_theta_max 0.998
_diffrn_measurement_device_type 'zju Bruker D8 Venture'
_diffrn_measurement_method '\f and \w scans'
_diffrn_radiation_type MoK\a
_diffrn_radiation_wavelength 0.71073
_diffrn_reflns_av_R_equivalents 0.0612
_diffrn_reflns_av_unetI/netI 0.0423
_diffrn_reflns_Laue_measured_fraction_full 1.000
_diffrn_reflns_Laue_measured_fraction_max 0.998
_diffrn_reflns_limit_h_max 16
_diffrn_reflns_limit_h_min -17
_diffrn_reflns_limit_k_max 23
_diffrn_reflns_limit_k_min -26
_diffrn_reflns_limit_l_max 19
_diffrn_reflns_limit_l_min -19
_diffrn_reflns_number 48004
_diffrn_reflns_point_group_measured_fraction_full 1.000
_diffrn_reflns_point_group_measured_fraction_max 0.998
_diffrn_reflns_theta_full 25.242
_diffrn_reflns_theta_max 27.124
_diffrn_reflns_theta_min 1.955
_diffrn_standards_number 0
_exptl_absorpt_coefficient_mu 0.092
_exptl_absorpt_correction_T_max 0.7455
_exptl_absorpt_correction_T_min 0.7012
_exptl_absorpt_correction_type multi-scan
_exptl_absorpt_process_details
;
SADABS-2016/2 (Bruker,2016/2) was used for absorption correction.
wR2(int) was 0.0928 before and 0.0614 after correction.
The Ratio of minimum to maximum transmission is 0.9406.
The \l/2 correction factor is Not present.
;
_exptl_crystal_colour colourless
_exptl_crystal_colour_primary colourless
_exptl_crystal_density_diffrn 1.093
_exptl_crystal_description needle
_exptl_crystal_F_000 1488
_exptl_crystal_size_max 0.16
_exptl_crystal_size_mid 0.08
_exptl_crystal_size_min 0.06
_refine_diff_density_max 0.196
_refine_diff_density_min -0.245
_refine_diff_density_rms 0.039
_refine_ls_extinction_method none
_refine_ls_goodness_of_fit_ref 1.030
_refine_ls_hydrogen_treatment constr
_refine_ls_matrix_type full
_refine_ls_number_parameters 465
_refine_ls_number_reflns 9220
_refine_ls_number_restraints 0
_refine_ls_restrained_S_all 1.030
_refine_ls_R_factor_all 0.0687
_refine_ls_R_factor_gt 0.0453
_refine_ls_shift/su_max 0.001
_refine_ls_shift/su_mean 0.000
_refine_ls_structure_factor_coef Fsqd
_refine_ls_weighting_details 'w=1/[\s^2^(Fo^2^)+(0.0437P)^2^+1.2886P] where P=(Fo^2^+2Fc^2^)/3'
_refine_ls_weighting_scheme calc
_refine_ls_wR_factor_gt 0.1022
_refine_ls_wR_factor_ref 0.1165
_reflns_Friedel_coverage 0.000
_reflns_number_gt 6857
_reflns_number_total 9220
_reflns_threshold_expression 'I > 2\s(I)'
_cod_data_source_file d4cc00922c2.cif
_cod_data_source_block mo_220428_fj0427_si_0m
_cod_depositor_comments 'Adding full bibliography for 7133025--7133030.cif.'
_cod_database_code 7133029
_shelx_shelxl_version_number 2019/2
_shelx_space_group_comment
;
The symmetry employed for this shelxl refinement is uniquely defined
by the following loop, which should always be used as a source of
symmetry information in preference to the above space-group names.
They are only intended as comments.
;
_shelx_estimated_absorpt_t_max 0.995
_shelx_estimated_absorpt_t_min 0.985
_olex2_refinement_description
;
1. Fixed Uiso
 At 1.2 times of:
  All C(H) groups
 At 1.5 times of:
  All C(H,H,H) groups
2.a Ternary CH refined with riding coordinates:
 C11(H11), C14(H14), C23(H23), C26(H26)
2.b Aromatic/amide H refined with riding coordinates:
 C3(H3), C4(H4), C7(H7), C8(H8), C9(H9), C19(H19), C20(H20), C21(H21),
 C35(H35), C36(H36), C37(H37), C38(H38), C39(H39)
2.c Idealised Me refined as rotating group:
 C12(H12A,H12B,H12C), C13(H13A,H13B,H13C), C15(H15A,H15B,H15C), C16(H16A,H16B,
 H16C), C24(H24A,H24B,H24C), C25(H25A,H25B,H25C), C27(H27A,H27B,H27C), C28(H28A,
 H28B,H28C), C31(H31A,H31B,H31C), C32(H32A,H32B,H32C), C33(H33A,H33B,H33C),
 C41(H41A,H41B,H41C), C42(H42A,H42B,H42C), C43(H43A,H43B,H43C)
;
_olex2_submission_special_instructions 'No special instructions were received'

loop_
_space_group_symop_operation_xyz
'x, y, z'
'-x+1/2, y+1/2, -z+1/2'
'-x, -y, -z'
'x-1/2, -y-1/2, z-1/2'

loop_
_atom_site_label
_atom_site_type_symbol
_atom_site_fract_x
_atom_site_fract_y
_atom_site_fract_z
_atom_site_U_iso_or_equiv
_atom_site_adp_type
_atom_site_occupancy
_atom_site_site_symmetry_order
_atom_site_calc_flag
_atom_site_refinement_flags_posn
_atom_site_refinement_flags_adp
_atom_site_refinement_flags_occupancy
_atom_site_disorder_assembly
_atom_site_disorder_group
Si1 Si 0.57919(3) 0.53068(2) 0.50512(3) 0.02136(10) Uani 1 1 d . . . . .
O1 O 0.54759(7) 0.45445(4) 0.51461(6) 0.0235(2) Uani 1 1 d . . . . .
N1 N 0.74627(10) 0.70783(6) 0.76420(9) 0.0325(3) Uani 1 1 d . . . . .
N2 N 0.58806(10) 0.69852(6) 0.79166(9) 0.0330(3) Uani 1 1 d . . . . .
N3 N 0.61505(9) 0.57083(6) 0.40755(8) 0.0251(3) Uani 1 1 d . . . . .
N4 N 0.71734(9) 0.51008(6) 0.49322(8) 0.0264(3) Uani 1 1 d . . . . .
C1 C 0.61739(11) 0.58015(7) 0.60815(10) 0.0258(3) Uani 1 1 d . . . . .
C2 C 0.63760(11) 0.61771(7) 0.66960(10) 0.0273(3) Uani 1 1 d . . . . .
C3 C 0.73044(13) 0.75432(8) 0.82745(12) 0.0392(4) Uani 1 1 d . . . . .
H3 H 0.778169 0.785151 0.854140 0.047 Uiso 1 1 calc R U . . .
C4 C 0.63747(13) 0.74851(8) 0.84443(12) 0.0398(4) Uani 1 1 d . . . . .
H4 H 0.609144 0.774235 0.885826 0.048 Uiso 1 1 calc R U . . .
C5 C 0.83823(12) 0.70172(8) 0.73056(12) 0.0364(4) Uani 1 1 d . . . . .
C6 C 0.84675(13) 0.73101(9) 0.64826(13) 0.0422(4) Uani 1 1 d . . . . .
C7 C 0.93677(15) 0.72362(11) 0.61649(15) 0.0547(5) Uani 1 1 d . . . . .
H7 H 0.944814 0.743299 0.560967 0.066 Uiso 1 1 calc R U . . .
C8 C 1.01389(15) 0.68839(11) 0.66415(17) 0.0595(6) Uani 1 1 d . . . . .
H8 H 1.074436 0.683804 0.641180 0.071 Uiso 1 1 calc R U . . .
C9 C 1.00420(14) 0.65976(10) 0.74464(16) 0.0565(5) Uani 1 1 d . . . . .
H9 H 1.058410 0.635699 0.776851 0.068 Uiso 1 1 calc R U . . .
C10 C 0.91608(13) 0.66534(9) 0.78015(13) 0.0438(4) Uani 1 1 d . . . . .
C11 C 0.76152(15) 0.76935(9) 0.59424(13) 0.0474(5) Uani 1 1 d . . . . .
H11 H 0.700580 0.760896 0.621449 0.057 Uiso 1 1 calc R U . . .
C12 C 0.73884(19) 0.74742(12) 0.49584(15) 0.0694(7) Uani 1 1 d . . . . .
H12A H 0.796894 0.755731 0.466808 0.104 Uiso 1 1 calc R U . . .
H12B H 0.680931 0.771050 0.463763 0.104 Uiso 1 1 calc R U . . .
H12C H 0.724089 0.701344 0.493572 0.104 Uiso 1 1 calc R U . . .
C13 C 0.78226(19) 0.84120(10) 0.60164(16) 0.0662(6) Uani 1 1 d . . . . .
H13A H 0.789834 0.854404 0.665304 0.099 Uiso 1 1 calc R U . . .
H13B H 0.726393 0.864604 0.565760 0.099 Uiso 1 1 calc R U . . .
H13C H 0.843891 0.850792 0.578621 0.099 Uiso 1 1 calc R U . . .
C14 C 0.90414(15) 0.63087(10) 0.86678(14) 0.0539(5) Uani 1 1 d . . . . .
H14 H 0.844679 0.649748 0.888165 0.065 Uiso 1 1 calc R U . . .
C15 C 0.8828(2) 0.55994(12) 0.84841(19) 0.0822(8) Uani 1 1 d . . . . .
H15A H 0.821517 0.555264 0.803396 0.123 Uiso 1 1 calc R U . . .
H15B H 0.874171 0.538556 0.904852 0.123 Uiso 1 1 calc R U . . .
H15C H 0.938802 0.540332 0.825151 0.123 Uiso 1 1 calc R U . . .
C16 C 0.9937(2) 0.63910(15) 0.94295(19) 0.0942(9) Uani 1 1 d . . . . .
H16A H 1.053006 0.619855 0.924733 0.141 Uiso 1 1 calc R U . . .
H16B H 0.980070 0.617832 0.997884 0.141 Uiso 1 1 calc R U . . .
H16C H 1.005648 0.684917 0.955153 0.141 Uiso 1 1 calc R U . . .
C17 C 0.49445(12) 0.67327(9) 0.80816(11) 0.0381(4) Uani 1 1 d . . . . .
C18 C 0.49722(14) 0.63071(10) 0.88084(12) 0.0452(5) Uani 1 1 d . . . . .
C19 C 0.40629(17) 0.60659(12) 0.89758(14) 0.0603(6) Uani 1 1 d . . . . .
H19 H 0.405573 0.577407 0.946227 0.072 Uiso 1 1 calc R U . . .
C20 C 0.31749(16) 0.62475(13) 0.84415(16) 0.0681(7) Uani 1 1 d . . . . .
H20 H 0.256225 0.608250 0.856865 0.082 Uiso 1 1 calc R U . . .
C21 C 0.31639(15) 0.66632(12) 0.77283(15) 0.0601(6) Uani 1 1 d . . . . .
H21 H 0.254304 0.678092 0.736943 0.072 Uiso 1 1 calc R U . . .
C22 C 0.40473(13) 0.69156(10) 0.75214(12) 0.0444(4) Uani 1 1 d . . . . .
C23 C 0.59482(15) 0.60933(10) 0.93853(12) 0.0480(5) Uani 1 1 d . . . . .
H23 H 0.648613 0.638295 0.924101 0.058 Uiso 1 1 calc R U . . .
C24 C 0.6211(2) 0.54117(11) 0.91387(16) 0.0709(7) Uani 1 1 d . . . . .
H24A H 0.568623 0.511639 0.925486 0.106 Uiso 1 1 calc R U . . .
H24B H 0.685022 0.528640 0.950790 0.106 Uiso 1 1 calc R U . . .
H24C H 0.626560 0.539435 0.849498 0.106 Uiso 1 1 calc R U . . .
C25 C 0.59441(19) 0.61491(14) 1.03980(14) 0.0740(7) Uani 1 1 d . . . . .
H25A H 0.581947 0.659603 1.054908 0.111 Uiso 1 1 calc R U . . .
H25B H 0.659356 0.601230 1.073624 0.111 Uiso 1 1 calc R U . . .
H25C H 0.541672 0.587483 1.056099 0.111 Uiso 1 1 calc R U . . .
C26 C 0.40247(14) 0.73526(10) 0.67127(13) 0.0494(5) Uani 1 1 d . . . . .
H26 H 0.462715 0.763604 0.683652 0.059 Uiso 1 1 calc R U . . .
C27 C 0.4081(2) 0.69695(13) 0.58562(14) 0.0758(8) Uani 1 1 d . . . . .
H27A H 0.471085 0.672953 0.593772 0.114 Uiso 1 1 calc R U . . .
H27B H 0.405058 0.726352 0.534106 0.114 Uiso 1 1 calc R U . . .
H27C H 0.351838 0.666914 0.573883 0.114 Uiso 1 1 calc R U . . .
C28 C 0.30980(16) 0.77858(11) 0.65175(17) 0.0683(7) Uani 1 1 d . . . . .
H28A H 0.250985 0.752536 0.628002 0.102 Uiso 1 1 calc R U . . .
H28B H 0.319528 0.811138 0.606848 0.102 Uiso 1 1 calc R U . . .
H28C H 0.299732 0.799722 0.707942 0.102 Uiso 1 1 calc R U . . .
C29 C 0.70841(11) 0.54538(7) 0.42005(10) 0.0259(3) Uani 1 1 d . . . . .
C30 C 0.55955(11) 0.60842(7) 0.33009(10) 0.0294(3) Uani 1 1 d . . . . .
C31 C 0.49254(13) 0.65626(8) 0.36812(12) 0.0378(4) Uani 1 1 d . . . . .
H31A H 0.445181 0.632974 0.398622 0.057 Uiso 1 1 calc R U . . .
H31B H 0.455658 0.681952 0.318464 0.057 Uiso 1 1 calc R U . . .
H31C H 0.533752 0.684596 0.411709 0.057 Uiso 1 1 calc R U . . .
C32 C 0.49739(13) 0.56148(9) 0.26498(11) 0.0412(4) Uani 1 1 d . . . . .
H32A H 0.541880 0.530979 0.241958 0.062 Uiso 1 1 calc R U . . .
H32B H 0.458845 0.585249 0.214117 0.062 Uiso 1 1 calc R U . . .
H32C H 0.451575 0.538079 0.297086 0.062 Uiso 1 1 calc R U . . .
C33 C 0.62790(13) 0.64765(8) 0.27942(11) 0.0364(4) Uani 1 1 d . . . . .
H33A H 0.673377 0.673742 0.322882 0.055 Uiso 1 1 calc R U . . .
H33B H 0.587154 0.675782 0.235203 0.055 Uiso 1 1 calc R U . . .
H33C H 0.666865 0.618511 0.247791 0.055 Uiso 1 1 calc R U . . .
C34 C 0.78413(12) 0.55469(8) 0.36011(11) 0.0331(4) Uani 1 1 d . . . . .
C35 C 0.78172(15) 0.51469(9) 0.28558(12) 0.0461(5) Uani 1 1 d . . . . .
H35 H 0.733300 0.481438 0.274271 0.055 Uiso 1 1 calc R U . . .
C36 C 0.84998(18) 0.52324(11) 0.22757(15) 0.0607(6) Uani 1 1 d . . . . .
H36 H 0.848043 0.495857 0.176550 0.073 Uiso 1 1 calc R U . . .
C37 C 0.91982(16) 0.57079(12) 0.24352(16) 0.0625(6) Uani 1 1 d . . . . .
H37 H 0.966222 0.576346 0.203449 0.075 Uiso 1 1 calc R U . . .
C38 C 0.92360(14) 0.61075(11) 0.31713(15) 0.0555(6) Uani 1 1 d . . . . .
H38 H 0.972595 0.643691 0.327792 0.067 Uiso 1 1 calc R U . . .
C39 C 0.85554(12) 0.60299(9) 0.37623(13) 0.0415(4) Uani 1 1 d . . . . .
H39 H 0.858028 0.630552 0.427130 0.050 Uiso 1 1 calc R U . . .
C40 C 0.80655(11) 0.47775(8) 0.54490(11) 0.0322(4) Uani 1 1 d . . . . .
C41 C 0.85217(15) 0.43068(10) 0.48528(14) 0.0536(5) Uani 1 1 d . . . . .
H41A H 0.800481 0.400945 0.456163 0.080 Uiso 1 1 calc R U . . .
H41B H 0.905876 0.406432 0.522813 0.080 Uiso 1 1 calc R U . . .
H41C H 0.879420 0.454479 0.438646 0.080 Uiso 1 1 calc R U . . .
C42 C 0.88348(13) 0.52766(9) 0.58596(13) 0.0477(5) Uani 1 1 d . . . . .
H42A H 0.911925 0.548412 0.537494 0.072 Uiso 1 1 calc R U . . .
H42B H 0.936878 0.506593 0.628291 0.072 Uiso 1 1 calc R U . . .
H42C H 0.851047 0.560026 0.618458 0.072 Uiso 1 1 calc R U . . .
C43 C 0.77057(12) 0.44084(9) 0.62106(13) 0.0434(4) Uani 1 1 d . . . . .
H43A H 0.741723 0.470881 0.659769 0.065 Uiso 1 1 calc R U . . .
H43B H 0.827150 0.418344 0.657368 0.065 Uiso 1 1 calc R U . . .
H43C H 0.719712 0.409560 0.594992 0.065 Uiso 1 1 calc R U . . .
B1 B 0.65701(13) 0.67126(8) 0.74003(12) 0.0280(4) Uani 1 1 d . . . . .

loop_
_atom_site_aniso_label
_atom_site_aniso_U_11
_atom_site_aniso_U_22
_atom_site_aniso_U_33
_atom_site_aniso_U_23
_atom_site_aniso_U_13
_atom_site_aniso_U_12
Si1 0.01843(19) 0.02230(19) 0.02305(19) -0.00132(16) 0.00281(15) -0.00088(15)
O1 0.0193(5) 0.0225(5) 0.0283(5) -0.0010(4) 0.0030(4) 0.0001(4)
N1 0.0265(7) 0.0307(7) 0.0397(7) -0.0102(6) 0.0039(6) -0.0043(5)
N2 0.0279(7) 0.0363(7) 0.0344(7) -0.0126(6) 0.0038(6) -0.0052(6)
N3 0.0217(6) 0.0273(6) 0.0265(6) 0.0027(5) 0.0041(5) 0.0008(5)
N4 0.0191(6) 0.0284(6) 0.0315(7) 0.0017(5) 0.0040(5) 0.0006(5)
C1 0.0210(7) 0.0267(7) 0.0297(8) -0.0006(6) 0.0045(6) -0.0017(6)
C2 0.0220(7) 0.0300(8) 0.0300(8) -0.0012(6) 0.0044(6) -0.0027(6)
C3 0.0344(9) 0.0342(9) 0.0470(10) -0.0170(8) 0.0015(8) -0.0054(7)
C4 0.0371(10) 0.0372(9) 0.0438(10) -0.0201(8) 0.0039(8) -0.0028(7)
C5 0.0259(8) 0.0348(9) 0.0477(10) -0.0125(7) 0.0041(7) -0.0082(7)
C6 0.0323(9) 0.0447(10) 0.0487(10) -0.0102(8) 0.0046(8) -0.0127(8)
C7 0.0404(11) 0.0665(13) 0.0593(12) -0.0112(11) 0.0147(9) -0.0184(10)
C8 0.0309(10) 0.0706(14) 0.0802(16) -0.0201(12) 0.0190(10) -0.0102(10)
C9 0.0271(10) 0.0609(13) 0.0793(15) -0.0136(11) 0.0031(10) -0.0001(9)
C10 0.0303(9) 0.0430(10) 0.0561(11) -0.0117(9) 0.0019(8) -0.0033(7)
C11 0.0443(11) 0.0495(11) 0.0468(11) -0.0008(9) 0.0039(9) -0.0105(9)
C12 0.0768(17) 0.0672(15) 0.0566(13) -0.0073(11) -0.0093(12) -0.0054(12)
C13 0.0727(16) 0.0550(13) 0.0662(14) -0.0070(11) -0.0012(12) -0.0042(11)
C14 0.0426(11) 0.0555(12) 0.0596(12) -0.0005(10) -0.0017(9) 0.0066(9)
C15 0.096(2) 0.0641(16) 0.0838(18) 0.0065(14) 0.0091(15) -0.0141(14)
C16 0.084(2) 0.107(2) 0.0785(18) 0.0052(17) -0.0213(15) -0.0133(17)
C17 0.0308(9) 0.0486(10) 0.0365(9) -0.0207(8) 0.0107(7) -0.0082(7)
C18 0.0429(11) 0.0580(12) 0.0370(9) -0.0178(8) 0.0131(8) -0.0152(9)
C19 0.0580(14) 0.0806(16) 0.0473(11) -0.0141(11) 0.0231(10) -0.0243(11)
C20 0.0416(12) 0.1036(19) 0.0631(14) -0.0248(13) 0.0205(11) -0.0260(12)
C21 0.0320(10) 0.0945(17) 0.0540(12) -0.0259(12) 0.0081(9) -0.0071(10)
C22 0.0286(9) 0.0601(12) 0.0447(10) -0.0243(9) 0.0071(8) -0.0035(8)
C23 0.0527(12) 0.0560(12) 0.0360(10) -0.0055(8) 0.0092(8) -0.0142(9)
C24 0.0828(18) 0.0641(15) 0.0615(14) -0.0070(12) 0.0006(12) -0.0005(13)
C25 0.0773(17) 0.104(2) 0.0391(12) -0.0137(12) 0.0061(11) -0.0162(15)
C26 0.0327(10) 0.0613(12) 0.0517(11) -0.0158(10) 0.0002(8) 0.0069(9)
C27 0.0912(19) 0.0892(18) 0.0452(12) -0.0078(12) 0.0068(12) 0.0484(15)
C28 0.0450(12) 0.0686(15) 0.0885(17) -0.0246(13) 0.0041(11) 0.0155(11)
C29 0.0224(7) 0.0260(7) 0.0296(8) -0.0027(6) 0.0048(6) -0.0027(6)
C30 0.0280(8) 0.0322(8) 0.0272(8) 0.0062(6) 0.0031(6) 0.0017(6)
C31 0.0370(9) 0.0350(9) 0.0425(9) 0.0115(7) 0.0098(7) 0.0083(7)
C32 0.0384(10) 0.0500(11) 0.0320(9) 0.0018(8) -0.0027(7) -0.0054(8)
C33 0.0348(9) 0.0406(9) 0.0340(9) 0.0108(7) 0.0065(7) 0.0010(7)
C34 0.0267(8) 0.0362(9) 0.0380(9) 0.0079(7) 0.0100(7) 0.0053(7)
C35 0.0488(11) 0.0480(11) 0.0469(11) 0.0009(8) 0.0228(9) 0.0067(9)
C36 0.0692(15) 0.0652(14) 0.0564(13) 0.0075(11) 0.0350(11) 0.0206(12)
C37 0.0500(13) 0.0778(16) 0.0687(15) 0.0288(13) 0.0350(11) 0.0189(11)
C38 0.0303(10) 0.0653(13) 0.0718(14) 0.0318(12) 0.0116(9) -0.0010(9)
C39 0.0290(9) 0.0461(10) 0.0494(10) 0.0159(8) 0.0070(8) -0.0015(7)
C40 0.0193(7) 0.0359(9) 0.0402(9) 0.0073(7) 0.0022(6) 0.0044(6)
C41 0.0428(11) 0.0560(12) 0.0619(13) 0.0025(10) 0.0090(9) 0.0246(9)
C42 0.0310(9) 0.0527(11) 0.0535(11) 0.0147(9) -0.0094(8) -0.0065(8)
C43 0.0267(9) 0.0478(10) 0.0538(11) 0.0211(9) 0.0022(8) 0.0052(7)
B1 0.0243(9) 0.0301(9) 0.0288(9) -0.0033(7) 0.0023(7) -0.0020(7)

loop_
_atom_type_symbol
_atom_type_description
_atom_type_scat_dispersion_real
_atom_type_scat_dispersion_imag
_atom_type_scat_source
C C 0.0033 0.0016 'International Tables Vol C Tables 4.2.6.8 and 6.1.1.4'
H H 0.0000 0.0000 'International Tables Vol C Tables 4.2.6.8 and 6.1.1.4'
B B 0.0013 0.0007 'International Tables Vol C Tables 4.2.6.8 and 6.1.1.4'
N N 0.0061 0.0033 'International Tables Vol C Tables 4.2.6.8 and 6.1.1.4'
O O 0.0106 0.0060 'International Tables Vol C Tables 4.2.6.8 and 6.1.1.4'
Si Si 0.0817 0.0704 'International Tables Vol C Tables 4.2.6.8 and 6.1.1.4'

loop_
_geom_angle_atom_site_label_1
_geom_angle_atom_site_label_2
_geom_angle_atom_site_label_3
_geom_angle
_geom_angle_site_symmetry_1
_geom_angle_site_symmetry_3
_geom_angle_publ_flag
O1 Si1 O1 85.46(5) . 3_666 ?
O1 Si1 N3 100.30(5) 3_666 . ?
O1 Si1 N3 128.18(5) . . ?
O1 Si1 N4 165.00(5) 3_666 . ?
O1 Si1 N4 93.69(5) . . ?
O1 Si1 C1 99.74(6) 3_666 . ?
O1 Si1 C1 120.06(6) . . ?
N3 Si1 N4 68.55(5) . . ?
N3 Si1 C1 109.68(6) . . ?
C1 Si1 N4 93.65(6) . . ?
Si1 O1 Si1 94.54(5) . 3_666 ?
C3 N1 C5 123.15(13) . . ?
C3 N1 B1 108.55(13) . . ?
B1 N1 C5 128.28(13) . . ?
C4 N2 C17 121.68(13) . . ?
C4 N2 B1 107.71(13) . . ?
B1 N2 C17 129.01(13) . . ?
C29 N3 Si1 94.82(9) . . ?
C29 N3 C30 130.27(12) . . ?
C30 N3 Si1 134.05(10) . . ?
C29 N4 Si1 90.14(9) . . ?
C29 N4 C40 129.90(13) . . ?
C40 N4 Si1 139.47(10) . . ?
C2 C1 Si1 172.99(14) . . ?
C1 C2 B1 173.33(16) . . ?
N1 C3 H3 125.4 . . ?
C4 C3 N1 109.17(14) . . ?
C4 C3 H3 125.4 . . ?
N2 C4 H4 125.2 . . ?
C3 C4 N2 109.56(14) . . ?
C3 C4 H4 125.2 . . ?
C6 C5 N1 118.86(15) . . ?
C6 C5 C10 122.10(17) . . ?
C10 C5 N1 119.03(16) . . ?
C5 C6 C11 121.77(16) . . ?
C7 C6 C5 117.67(18) . . ?
C7 C6 C11 120.57(18) . . ?
C6 C7 H7 119.5 . . ?
C8 C7 C6 121.1(2) . . ?
C8 C7 H7 119.5 . . ?
C7 C8 H8 119.7 . . ?
C9 C8 C7 120.51(19) . . ?
C9 C8 H8 119.7 . . ?
C8 C9 H9 119.4 . . ?
C8 C9 C10 121.2(2) . . ?
C10 C9 H9 119.4 . . ?
C5 C10 C14 121.69(17) . . ?
C9 C10 C5 117.42(19) . . ?
C9 C10 C14 120.84(18) . . ?
C6 C11 H11 107.4 . . ?
C6 C11 C12 111.38(17) . . ?
C6 C11 C13 111.34(16) . . ?
C12 C11 H11 107.4 . . ?
C12 C11 C13 111.66(18) . . ?
C13 C11 H11 107.4 . . ?
C11 C12 H12A 109.5 . . ?
C11 C12 H12B 109.5 . . ?
C11 C12 H12C 109.5 . . ?
H12A C12 H12B 109.5 . . ?
H12A C12 H12C 109.5 . . ?
H12B C12 H12C 109.5 . . ?
C11 C13 H13A 109.5 . . ?
C11 C13 H13B 109.5 . . ?
C11 C13 H13C 109.5 . . ?
H13A C13 H13B 109.5 . . ?
H13A C13 H13C 109.5 . . ?
H13B C13 H13C 109.5 . . ?
C10 C14 H14 107.5 . . ?
C10 C14 C15 110.55(18) . . ?
C10 C14 C16 113.32(19) . . ?
C15 C14 H14 107.5 . . ?
C15 C14 C16 110.3(2) . . ?
C16 C14 H14 107.5 . . ?
C14 C15 H15A 109.5 . . ?
C14 C15 H15B 109.5 . . ?
C14 C15 H15C 109.5 . . ?
H15A C15 H15B 109.5 . . ?
H15A C15 H15C 109.5 . . ?
H15B C15 H15C 109.5 . . ?
C14 C16 H16A 109.5 . . ?
C14 C16 H16B 109.5 . . ?
C14 C16 H16C 109.5 . . ?
H16A C16 H16B 109.5 . . ?
H16A C16 H16C 109.5 . . ?
H16B C16 H16C 109.5 . . ?
C18 C17 N2 117.46(15) . . ?
C18 C17 C22 122.58(17) . . ?
C22 C17 N2 119.96(17) . . ?
C17 C18 C23 122.07(16) . . ?
C19 C18 C17 117.58(19) . . ?
C19 C18 C23 120.32(19) . . ?
C18 C19 H19 119.7 . . ?
C20 C19 C18 120.6(2) . . ?
C20 C19 H19 119.7 . . ?
C19 C20 H20 119.5 . . ?
C21 C20 C19 120.9(2) . . ?
C21 C20 H20 119.5 . . ?
C20 C21 H21 119.4 . . ?
C20 C21 C22 121.2(2) . . ?
C22 C21 H21 119.4 . . ?
C17 C22 C26 122.38(16) . . ?
C21 C22 C17 117.11(19) . . ?
C21 C22 C26 120.50(18) . . ?
C18 C23 H23 107.4 . . ?
C18 C23 C24 110.71(16) . . ?
C18 C23 C25 112.96(18) . . ?
C24 C23 H23 107.4 . . ?
C25 C23 H23 107.4 . . ?
C25 C23 C24 110.73(19) . . ?
C23 C24 H24A 109.5 . . ?
C23 C24 H24B 109.5 . . ?
C23 C24 H24C 109.5 . . ?
H24A C24 H24B 109.5 . . ?
H24A C24 H24C 109.5 . . ?
H24B C24 H24C 109.5 . . ?
C23 C25 H25A 109.5 . . ?
C23 C25 H25B 109.5 . . ?
C23 C25 H25C 109.5 . . ?
H25A C25 H25B 109.5 . . ?
H25A C25 H25C 109.5 . . ?
H25B C25 H25C 109.5 . . ?
C22 C26 H26 107.8 . . ?
C22 C26 C27 111.20(17) . . ?
C22 C26 C28 114.10(18) . . ?
C27 C26 H26 107.8 . . ?
C27 C26 C28 107.92(17) . . ?
C28 C26 H26 107.8 . . ?
C26 C27 H27A 109.5 . . ?
C26 C27 H27B 109.5 . . ?
C26 C27 H27C 109.5 . . ?
H27A C27 H27B 109.5 . . ?
H27A C27 H27C 109.5 . . ?
H27B C27 H27C 109.5 . . ?
C26 C28 H28A 109.5 . . ?
C26 C28 H28B 109.5 . . ?
C26 C28 H28C 109.5 . . ?
H28A C28 H28B 109.5 . . ?
H28A C28 H28C 109.5 . . ?
H28B C28 H28C 109.5 . . ?
N3 C29 Si1 50.24(7) . . ?
N3 C29 C34 126.33(13) . . ?
N4 C29 Si1 56.25(8) . . ?
N4 C29 N3 106.46(13) . . ?
N4 C29 C34 127.19(13) . . ?
C34 C29 Si1 175.71(11) . . ?
N3 C30 C31 107.87(12) . . ?
N3 C30 C32 107.97(12) . . ?
N3 C30 C33 113.39(12) . . ?
C31 C30 C32 110.92(14) . . ?
C31 C30 C33 106.77(13) . . ?
C32 C30 C33 109.93(13) . . ?
C30 C31 H31A 109.5 . . ?
C30 C31 H31B 109.5 . . ?
C30 C31 H31C 109.5 . . ?
H31A C31 H31B 109.5 . . ?
H31A C31 H31C 109.5 . . ?
H31B C31 H31C 109.5 . . ?
C30 C32 H32A 109.5 . . ?
C30 C32 H32B 109.5 . . ?
C30 C32 H32C 109.5 . . ?
H32A C32 H32B 109.5 . . ?
H32A C32 H32C 109.5 . . ?
H32B C32 H32C 109.5 . . ?
C30 C33 H33A 109.5 . . ?
C30 C33 H33B 109.5 . . ?
C30 C33 H33C 109.5 . . ?
H33A C33 H33B 109.5 . . ?
H33A C33 H33C 109.5 . . ?
H33B C33 H33C 109.5 . . ?
C35 C34 C29 118.91(15) . . ?
C35 C34 C39 119.50(16) . . ?
C39 C34 C29 121.59(15) . . ?
C34 C35 H35 120.0 . . ?
C36 C35 C34 120.1(2) . . ?
C36 C35 H35 120.0 . . ?
C35 C36 H36 119.9 . . ?
C37 C36 C35 120.3(2) . . ?
C37 C36 H36 119.9 . . ?
C36 C37 H37 119.7 . . ?
C36 C37 C38 120.53(19) . . ?
C38 C37 H37 119.7 . . ?
C37 C38 H38 120.0 . . ?
C37 C38 C39 120.1(2) . . ?
C39 C38 H38 120.0 . . ?
C34 C39 C38 119.56(19) . . ?
C34 C39 H39 120.2 . . ?
C38 C39 H39 120.2 . . ?
N4 C40 C41 111.41(13) . . ?
N4 C40 C42 109.96(13) . . ?
N4 C40 C43 106.27(12) . . ?
C42 C40 C41 110.70(15) . . ?
C43 C40 C41 109.18(15) . . ?
C43 C40 C42 109.20(14) . . ?
C40 C41 H41A 109.5 . . ?
C40 C41 H41B 109.5 . . ?
C40 C41 H41C 109.5 . . ?
H41A C41 H41B 109.5 . . ?
H41A C41 H41C 109.5 . . ?
H41B C41 H41C 109.5 . . ?
C40 C42 H42A 109.5 . . ?
C40 C42 H42B 109.5 . . ?
C40 C42 H42C 109.5 . . ?
H42A C42 H42B 109.5 . . ?
H42A C42 H42C 109.5 . . ?
H42B C42 H42C 109.5 . . ?
C40 C43 H43A 109.5 . . ?
C40 C43 H43B 109.5 . . ?
C40 C43 H43C 109.5 . . ?
H43A C43 H43B 109.5 . . ?
H43A C43 H43C 109.5 . . ?
H43B C43 H43C 109.5 . . ?
N1 B1 N2 104.99(13) . . ?
N1 B1 C2 127.12(15) . . ?
N2 B1 C2 127.77(14) . . ?

loop_
_geom_bond_atom_site_label_1
_geom_bond_atom_site_label_2
_geom_bond_distance
_geom_bond_site_symmetry_2
_geom_bond_publ_flag
Si1 O1 1.6577(10) . ?
Si1 O1 1.7242(10) 3_666 ?
Si1 N3 1.8217(12) . ?
Si1 N4 1.9634(13) . ?
Si1 C1 1.8525(15) . ?
N1 C3 1.397(2) . ?
N1 C5 1.432(2) . ?
N1 B1 1.425(2) . ?
N2 C4 1.405(2) . ?
N2 C17 1.437(2) . ?
N2 B1 1.432(2) . ?
N3 C29 1.3574(18) . ?
N3 C30 1.4906(18) . ?
N4 C29 1.3073(19) . ?
N4 C40 1.4813(19) . ?
C1 C2 1.203(2) . ?
C2 B1 1.526(2) . ?
C3 H3 0.9500 . ?
C3 C4 1.337(2) . ?
C4 H4 0.9500 . ?
C5 C6 1.398(3) . ?
C5 C10 1.404(2) . ?
C6 C7 1.396(3) . ?
C6 C11 1.519(3) . ?
C7 H7 0.9500 . ?
C7 C8 1.373(3) . ?
C8 H8 0.9500 . ?
C8 C9 1.371(3) . ?
C9 H9 0.9500 . ?
C9 C10 1.397(3) . ?
C10 C14 1.516(3) . ?
C11 H11 1.0000 . ?
C11 C12 1.522(3) . ?
C11 C13 1.524(3) . ?
C12 H12A 0.9800 . ?
C12 H12B 0.9800 . ?
C12 H12C 0.9800 . ?
C13 H13A 0.9800 . ?
C13 H13B 0.9800 . ?
C13 H13C 0.9800 . ?
C14 H14 1.0000 . ?
C14 C15 1.522(3) . ?
C14 C16 1.525(3) . ?
C15 H15A 0.9800 . ?
C15 H15B 0.9800 . ?
C15 H15C 0.9800 . ?
C16 H16A 0.9800 . ?
C16 H16B 0.9800 . ?
C16 H16C 0.9800 . ?
C17 C18 1.399(3) . ?
C17 C22 1.406(3) . ?
C18 C19 1.396(3) . ?
C18 C23 1.518(3) . ?
C19 H19 0.9500 . ?
C19 C20 1.379(3) . ?
C20 H20 0.9500 . ?
C20 C21 1.373(3) . ?
C21 H21 0.9500 . ?
C21 C22 1.394(3) . ?
C22 C26 1.511(3) . ?
C23 H23 1.0000 . ?
C23 C24 1.525(3) . ?
C23 C25 1.521(3) . ?
C24 H24A 0.9800 . ?
C24 H24B 0.9800 . ?
C24 H24C 0.9800 . ?
C25 H25A 0.9800 . ?
C25 H25B 0.9800 . ?
C25 H25C 0.9800 . ?
C26 H26 1.0000 . ?
C26 C27 1.524(3) . ?
C26 C28 1.535(3) . ?
C27 H27A 0.9800 . ?
C27 H27B 0.9800 . ?
C27 H27C 0.9800 . ?
C28 H28A 0.9800 . ?
C28 H28B 0.9800 . ?
C28 H28C 0.9800 . ?
C29 C34 1.491(2) . ?
C30 C31 1.525(2) . ?
C30 C32 1.527(2) . ?
C30 C33 1.533(2) . ?
C31 H31A 0.9800 . ?
C31 H31B 0.9800 . ?
C31 H31C 0.9800 . ?
C32 H32A 0.9800 . ?
C32 H32B 0.9800 . ?
C32 H32C 0.9800 . ?
C33 H33A 0.9800 . ?
C33 H33B 0.9800 . ?
C33 H33C 0.9800 . ?
C34 C35 1.389(2) . ?
C34 C39 1.389(2) . ?
C35 H35 0.9500 . ?
C35 C36 1.388(3) . ?
C36 H36 0.9500 . ?
C36 C37 1.364(3) . ?
C37 H37 0.9500 . ?
C37 C38 1.375(3) . ?
C38 H38 0.9500 . ?
C38 C39 1.396(3) . ?
C39 H39 0.9500 . ?
C40 C41 1.528(2) . ?
C40 C42 1.526(2) . ?
C40 C43 1.525(2) . ?
C41 H41A 0.9800 . ?
C41 H41B 0.9800 . ?
C41 H41C 0.9800 . ?
C42 H42A 0.9800 . ?
C42 H42B 0.9800 . ?
C42 H42C 0.9800 . ?
C43 H43A 0.9800 . ?
C43 H43B 0.9800 . ?
C43 H43C 0.9800 . ?

loop_
_geom_torsion_atom_site_label_1
_geom_torsion_atom_site_label_2
_geom_torsion_atom_site_label_3
_geom_torsion_atom_site_label_4
_geom_torsion
_geom_torsion_site_symmetry_1
_geom_torsion_site_symmetry_2
_geom_torsion_site_symmetry_3
_geom_torsion_site_symmetry_4
_geom_torsion_publ_flag
Si1 N3 C29 N4 -1.65(12) . . . . ?
Si1 N3 C29 C34 176.74(13) . . . . ?
Si1 N3 C30 C31 46.27(18) . . . . ?
Si1 N3 C30 C32 -73.66(17) . . . . ?
Si1 N3 C30 C33 164.28(11) . . . . ?
Si1 N4 C29 N3 1.53(11) . . . . ?
Si1 N4 C29 C34 -176.84(14) . . . . ?
Si1 N4 C40 C41 132.31(15) . . . . ?
Si1 N4 C40 C42 -104.57(17) . . . . ?
Si1 N4 C40 C43 13.5(2) . . . . ?
O1 Si1 O1 Si1 0.0 3_666 . . 3_666 ?
O1 Si1 N3 C29 -168.42(8) 3_666 . . . ?
O1 Si1 N3 C29 -76.09(10) . . . . ?
O1 Si1 N3 C30 93.73(14) . . . . ?
O1 Si1 N3 C30 1.40(14) 3_666 . . . ?
N1 C3 C4 N2 -1.0(2) . . . . ?
N1 C5 C6 C7 -179.22(15) . . . . ?
N1 C5 C6 C11 0.4(2) . . . . ?
N1 C5 C10 C9 179.19(15) . . . . ?
N1 C5 C10 C14 1.8(2) . . . . ?
N2 C17 C18 C19 179.38(16) . . . . ?
N2 C17 C18 C23 -2.4(2) . . . . ?
N2 C17 C22 C21 -178.80(16) . . . . ?
N2 C17 C22 C26 2.7(2) . . . . ?
N3 Si1 O1 Si1 -99.55(7) . . . 3_666 ?
N3 C29 C34 C35 -85.7(2) . . . . ?
N3 C29 C34 C39 93.2(2) . . . . ?
N4 Si1 O1 Si1 -164.99(5) . . . 3_666 ?
N4 Si1 N3 C29 1.13(8) . . . . ?
N4 Si1 N3 C30 170.95(15) . . . . ?
N4 C29 C34 C35 92.4(2) . . . . ?
N4 C29 C34 C39 -88.8(2) . . . . ?
C1 Si1 O1 Si1 98.64(7) . . . 3_666 ?
C1 Si1 N3 C29 87.24(10) . . . . ?
C1 Si1 N3 C30 -102.94(14) . . . . ?
C3 N1 C5 C6 -96.03(19) . . . . ?
C3 N1 C5 C10 85.4(2) . . . . ?
C3 N1 B1 N2 0.21(18) . . . . ?
C3 N1 B1 C2 176.52(16) . . . . ?
C4 N2 C17 C18 -78.2(2) . . . . ?
C4 N2 C17 C22 101.86(19) . . . . ?
C4 N2 B1 N1 -0.77(18) . . . . ?
C4 N2 B1 C2 -177.06(16) . . . . ?
C5 N1 C3 C4 179.12(16) . . . . ?
C5 N1 B1 N2 -178.35(15) . . . . ?
C5 N1 B1 C2 -2.0(3) . . . . ?
C5 C6 C7 C8 0.5(3) . . . . ?
C5 C6 C11 C12 -128.83(19) . . . . ?
C5 C6 C11 C13 105.8(2) . . . . ?
C5 C10 C14 C15 100.3(2) . . . . ?
C5 C10 C14 C16 -135.4(2) . . . . ?
C6 C5 C10 C9 0.7(2) . . . . ?
C6 C5 C10 C14 -176.71(16) . . . . ?
C6 C7 C8 C9 -0.3(3) . . . . ?
C7 C6 C11 C12 50.8(2) . . . . ?
C7 C6 C11 C13 -74.5(2) . . . . ?
C7 C8 C9 C10 0.2(3) . . . . ?
C8 C9 C10 C5 -0.4(3) . . . . ?
C8 C9 C10 C14 176.98(19) . . . . ?
C9 C10 C14 C15 -77.0(2) . . . . ?
C9 C10 C14 C16 47.3(3) . . . . ?
C10 C5 C6 C7 -0.7(2) . . . . ?
C10 C5 C6 C11 178.94(16) . . . . ?
C11 C6 C7 C8 -179.16(18) . . . . ?
C17 N2 C4 C3 167.89(16) . . . . ?
C17 N2 B1 N1 -166.28(16) . . . . ?
C17 N2 B1 C2 17.4(3) . . . . ?
C17 C18 C19 C20 -0.3(3) . . . . ?
C17 C18 C23 C24 -103.9(2) . . . . ?
C17 C18 C23 C25 131.3(2) . . . . ?
C17 C22 C26 C27 90.0(2) . . . . ?
C17 C22 C26 C28 -147.61(18) . . . . ?
C18 C17 C22 C21 1.2(3) . . . . ?
C18 C17 C22 C26 -177.27(16) . . . . ?
C18 C19 C20 C21 0.7(3) . . . . ?
C19 C18 C23 C24 74.3(2) . . . . ?
C19 C18 C23 C25 -50.5(3) . . . . ?
C19 C20 C21 C22 -0.1(3) . . . . ?
C20 C21 C22 C17 -0.8(3) . . . . ?
C20 C21 C22 C26 177.66(19) . . . . ?
C21 C22 C26 C27 -88.4(2) . . . . ?
C21 C22 C26 C28 34.0(3) . . . . ?
C22 C17 C18 C19 -0.6(3) . . . . ?
C22 C17 C18 C23 177.57(16) . . . . ?
C23 C18 C19 C20 -178.57(19) . . . . ?
C29 N3 C30 C31 -147.08(15) . . . . ?
C29 N3 C30 C32 92.99(18) . . . . ?
C29 N3 C30 C33 -29.1(2) . . . . ?
C29 N4 C40 C41 -58.4(2) . . . . ?
C29 N4 C40 C42 64.7(2) . . . . ?
C29 N4 C40 C43 -177.20(15) . . . . ?
C29 C34 C35 C36 178.59(17) . . . . ?
C29 C34 C39 C38 -178.63(16) . . . . ?
C30 N3 C29 Si1 -170.42(17) . . . . ?
C30 N3 C29 N4 -172.07(13) . . . . ?
C30 N3 C29 C34 6.3(2) . . . . ?
C34 C35 C36 C37 0.1(3) . . . . ?
C35 C34 C39 C38 0.2(3) . . . . ?
C35 C36 C37 C38 0.1(3) . . . . ?
C36 C37 C38 C39 -0.1(3) . . . . ?
C37 C38 C39 C34 0.0(3) . . . . ?
C39 C34 C35 C36 -0.3(3) . . . . ?
C40 N4 C29 Si1 -173.08(17) . . . . ?
C40 N4 C29 N3 -171.55(14) . . . . ?
C40 N4 C29 C34 10.1(2) . . . . ?
B1 N1 C3 C4 0.5(2) . . . . ?
B1 N1 C5 C6 82.3(2) . . . . ?
B1 N1 C5 C10 -96.2(2) . . . . ?
B1 N2 C4 C3 1.1(2) . . . . ?
B1 N2 C17 C18 85.6(2) . . . . ?
B1 N2 C17 C22 -94.4(2) . . . . ?
